data_7128924
loop_
_publ_author_name
'Singh, Akansha'
'Kumar, Ravindra'

_publ_section_title
;
 Sustainable Passerini-tetrazole three component reaction (PT-3CR):
 selective synthesis of oxaborol-tetrazoles.
;
_journal_issue 76
_journal_name_full 'Chemical communications (Cambridge, England)'
_journal_page_first 9708
_journal_page_last 9711
_journal_paper_doi 10.1039/d1cc03256a
_journal_volume 57
_journal_year 2021
_chemical_formula_moiety 'C12 H15 B N4 O2'
_chemical_formula_sum 'C12 H15 B N4 O2'
_chemical_formula_weight 258.09
_space_group_crystal_system triclinic
_space_group_IT_number 2
_space_group_name_Hall '-P 1'
_space_group_name_H-M_alt 'P -1'
_atom_sites_solution_hydrogens geom
_audit_creation_method SHELXL-2014/7
_audit_update_record
;
2021-05-04 deposited with the CCDC.	2021-08-23 downloaded from the CCDC.
;
_cell_angle_alpha 100.833(5)
_cell_angle_beta 110.172(5)
_cell_angle_gamma 90.315(5)
_cell_formula_units_Z 2
_cell_length_a 8.123(5)
_cell_length_b 8.210(5)
_cell_length_c 10.595(5)
_cell_measurement_reflns_used 17846
_cell_measurement_temperature 298(2)
_cell_measurement_theta_max 27.9
_cell_measurement_theta_min 3.5
_cell_volume 649.5(6)
_computing_cell_refinement 'APEX2 (Bruker, 2014); SAINT (Bruker, 2014)'
_computing_data_collection 'APEX2 (Bruker, 2014)'
_computing_data_reduction 'SAINT (Bruker, 2014);XPREP(Sheldrick,2014)'
_computing_molecular_graphics 'Ortep, Platon, mercury'
_computing_structure_refinement 'SHELXL-2014 (Sheldrick, 2014)'
_computing_structure_solution 'SHELXS-2014 (Sheldrick, 2014)'
_diffrn_ambient_temperature 298(2)
_diffrn_detector_area_resol_mean 10.233
_diffrn_measured_fraction_theta_full 0.981
_diffrn_measured_fraction_theta_max 0.984
_diffrn_measurement_device_type 'Bruker D8 Venture PHOTON 100 CMOS'
_diffrn_measurement_method 'phi and omega scan'
_diffrn_radiation_type MoK\a
_diffrn_radiation_wavelength 0.71073
_diffrn_reflns_av_R_equivalents 0.0224
_diffrn_reflns_av_unetI/netI 0.0145
_diffrn_reflns_Laue_measured_fraction_full 0.981
_diffrn_reflns_Laue_measured_fraction_max 0.984
_diffrn_reflns_limit_h_max 10
_diffrn_reflns_limit_h_min -10
_diffrn_reflns_limit_k_max 10
_diffrn_reflns_limit_k_min -10
_diffrn_reflns_limit_l_max 13
_diffrn_reflns_limit_l_min -13
_diffrn_reflns_number 17846
_diffrn_reflns_point_group_measured_fraction_full 0.981
_diffrn_reflns_point_group_measured_fraction_max 0.984
_diffrn_reflns_theta_full 25.242
_diffrn_reflns_theta_max 27.905
_diffrn_reflns_theta_min 3.545
_diffrn_source 'fine-focus sealed tube'
_exptl_absorpt_coefficient_mu 0.092
_exptl_absorpt_correction_T_max 0.7457
_exptl_absorpt_correction_T_min 0.6519
_exptl_absorpt_correction_type multi-scan
_exptl_absorpt_process_details SADABS
_exptl_crystal_colour colorless
_exptl_crystal_density_diffrn 1.320
_exptl_crystal_density_meas 1.32
_exptl_crystal_density_method 'not measured'
_exptl_crystal_description block
_exptl_crystal_F_000 272
_exptl_crystal_size_max 0.320
_exptl_crystal_size_mid 0.300
_exptl_crystal_size_min 0.290
_refine_diff_density_max 0.272
_refine_diff_density_min -0.195
_refine_diff_density_rms 0.030
_refine_ls_extinction_method none
_refine_ls_goodness_of_fit_ref 1.073
_refine_ls_hydrogen_treatment constr
_refine_ls_matrix_type full
_refine_ls_number_parameters 172
_refine_ls_number_reflns 3055
_refine_ls_number_restraints 0
_refine_ls_restrained_S_all 1.073
_refine_ls_R_factor_all 0.0431
_refine_ls_R_factor_gt 0.0398
_refine_ls_shift/su_max 0.000
_refine_ls_shift/su_mean 0.000
_refine_ls_structure_factor_coef Fsqd
_refine_ls_weighting_details 'w=1/[\s^2^(Fo^2^)+(0.0529P)^2^+0.1311P] where P=(Fo^2^+2Fc^2^)/3'
_refine_ls_weighting_scheme calc
_refine_ls_wR_factor_gt 0.1067
_refine_ls_wR_factor_ref 0.1099
_reflns_Friedel_coverage 0.000
_reflns_number_gt 2790
_reflns_number_total 3055
_reflns_threshold_expression 'I > 2\s(I)'
_cod_data_source_file d1cc03256a2.cif
_cod_data_source_block shelx
_cod_depositor_comments
;
The following automatic conversions were performed:

data name '__computing_data_collection' was replaced with
'_computing_data_collection'.

Automatic conversion script
Id: cif_correct_tags 7550 2019-12-06 10:49:48Z antanas 

 Adding full bibliography for 7128924.cif.
;
_cod_database_code 7128924
_shelx_shelxl_version_number 2014/7
_shelx_space_group_comment
;
The symmetry employed for this shelxl refinement is uniquely defined
by the following loop, which should always be used as a source of
symmetry information in preference to the above space-group names.
They are only intended as comments.
;
_shelx_estimated_absorpt_t_min 0.971
_shelx_estimated_absorpt_t_max 0.974

loop_
_space_group_symop_operation_xyz
'x, y, z'
'-x, -y, -z'

loop_
_atom_site_label
_atom_site_type_symbol
_atom_site_fract_x
_atom_site_fract_y
_atom_site_fract_z
_atom_site_U_iso_or_equiv
_atom_site_adp_type
_atom_site_occupancy
_atom_site_site_symmetry_order
_atom_site_calc_flag
_atom_site_refinement_flags_posn
_atom_site_refinement_flags_adp
_atom_site_refinement_flags_occupancy
_atom_site_disorder_assembly
_atom_site_disorder_group
O10 O 0.24731(11) 0.15726(9) 0.06288(8) 0.0401(2) Uani 1 1 d . . . . .
O11 O 0.29468(12) 0.14100(10) -0.14597(9) 0.0451(2) Uani 1 1 d . . . . .
H11 H 0.3067 0.0720 -0.2084 0.068 Uiso 1 1 calc R U . . .
N4 N 0.37070(11) 0.20303(11) 0.40410(9) 0.0321(2) Uani 1 1 d . . . . .
N1 N 0.53803(13) 0.05872(12) 0.31387(10) 0.0406(2) Uani 1 1 d . . . . .
N3 N 0.53366(12) 0.21919(12) 0.50026(10) 0.0401(2) Uani 1 1 d . . . . .
C6 C 0.27652(14) -0.12216(13) -0.03694(11) 0.0348(2) Uani 1 1 d . . . . .
C4 C 0.2859(2) -0.41862(15) -0.06906(14) 0.0516(3) Uani 1 1 d . . . . .
H4 H 0.3013 -0.5191 -0.1196 0.062 Uiso 1 1 calc R U . . .
N2 N 0.63264(13) 0.13284(13) 0.44494(11) 0.0437(2) Uani 1 1 d . . . . .
C9 C 0.22445(15) 0.29327(14) 0.43591(12) 0.0383(3) Uani 1 1 d . . . . .
C1 C 0.24374(15) -0.12364(13) 0.08347(11) 0.0377(2) Uani 1 1 d . . . . .
C5 C 0.29840(17) -0.27294(14) -0.11371(12) 0.0424(3) Uani 1 1 d . . . . .
H5 H 0.3212 -0.2753 -0.1942 0.051 Uiso 1 1 calc R U . . .
C7 C 0.22997(15) 0.05191(14) 0.15235(11) 0.0372(2) Uani 1 1 d . . . . .
H7 H 0.1154 0.0617 0.1636 0.045 Uiso 1 1 calc R U . . .
C8 C 0.37615(14) 0.10356(13) 0.28976(11) 0.0331(2) Uani 1 1 d . . . . .
C11 C 0.08081(18) 0.16519(18) 0.42534(16) 0.0527(3) Uani 1 1 d . . . . .
H11A H -0.0133 0.2214 0.4455 0.079 Uiso 1 1 calc R U . . .
H11B H 0.0366 0.0989 0.3340 0.079 Uiso 1 1 calc R U . . .
H11C H 0.1288 0.0947 0.4899 0.079 Uiso 1 1 calc R U . . .
C10 C 0.15904(18) 0.40888(16) 0.33500(14) 0.0488(3) Uani 1 1 d . . . . .
H10A H 0.0654 0.4683 0.3529 0.073 Uiso 1 1 calc R U . . .
H10B H 0.2539 0.4866 0.3456 0.073 Uiso 1 1 calc R U . . .
H10C H 0.1167 0.3446 0.2429 0.073 Uiso 1 1 calc R U . . .
C2 C 0.2298(2) -0.26883(16) 0.12876(14) 0.0532(3) Uani 1 1 d . . . . .
H2 H 0.2070 -0.2672 0.2092 0.064 Uiso 1 1 calc R U . . .
C3 C 0.2508(2) -0.41665(16) 0.05011(15) 0.0586(4) Uani 1 1 d . . . . .
H3 H 0.2412 -0.5162 0.0778 0.070 Uiso 1 1 calc R U . . .
C018 B 0.27751(16) 0.06389(15) -0.04969(12) 0.0350(3) Uani 1 1 d . . . . .
C12 C 0.3009(2) 0.3945(2) 0.58244(14) 0.0595(4) Uani 1 1 d . . . . .
H12A H 0.2102 0.4535 0.6055 0.089 Uiso 1 1 calc R U . . .
H12B H 0.3472 0.3211 0.6448 0.089 Uiso 1 1 calc R U . . .
H12C H 0.3935 0.4725 0.5892 0.089 Uiso 1 1 calc R U . . .

loop_
_atom_site_aniso_label
_atom_site_aniso_U_11
_atom_site_aniso_U_22
_atom_site_aniso_U_33
_atom_site_aniso_U_23
_atom_site_aniso_U_13
_atom_site_aniso_U_12
O10 0.0512(5) 0.0335(4) 0.0352(4) 0.0067(3) 0.0147(3) 0.0107(3)
O11 0.0607(5) 0.0377(4) 0.0396(4) 0.0105(3) 0.0194(4) 0.0095(4)
N4 0.0329(4) 0.0328(4) 0.0314(4) 0.0048(3) 0.0130(3) 0.0018(3)
N1 0.0386(5) 0.0435(5) 0.0405(5) 0.0056(4) 0.0164(4) 0.0074(4)
N3 0.0362(5) 0.0436(5) 0.0369(5) 0.0044(4) 0.0103(4) 0.0014(4)
C6 0.0364(5) 0.0318(5) 0.0315(5) 0.0033(4) 0.0076(4) 0.0014(4)
C4 0.0680(8) 0.0313(5) 0.0457(7) 0.0005(5) 0.0116(6) 0.0040(5)
N2 0.0367(5) 0.0485(6) 0.0439(5) 0.0066(4) 0.0131(4) 0.0052(4)
C9 0.0390(6) 0.0401(6) 0.0400(6) 0.0050(4) 0.0206(5) 0.0074(4)
C1 0.0401(6) 0.0346(5) 0.0347(5) 0.0036(4) 0.0103(4) -0.0009(4)
C5 0.0513(7) 0.0360(6) 0.0347(5) 0.0006(4) 0.0123(5) 0.0027(5)
C7 0.0385(5) 0.0388(6) 0.0338(5) 0.0041(4) 0.0139(4) 0.0045(4)
C8 0.0365(5) 0.0320(5) 0.0333(5) 0.0059(4) 0.0159(4) 0.0036(4)
C11 0.0448(7) 0.0595(8) 0.0660(8) 0.0175(6) 0.0324(6) 0.0053(6)
C10 0.0500(7) 0.0435(6) 0.0570(7) 0.0136(5) 0.0220(6) 0.0140(5)
C2 0.0753(9) 0.0430(7) 0.0430(7) 0.0102(5) 0.0224(6) -0.0042(6)
C3 0.0859(11) 0.0339(6) 0.0526(8) 0.0117(5) 0.0186(7) -0.0030(6)
C018 0.0352(6) 0.0330(6) 0.0319(5) 0.0045(4) 0.0070(4) 0.0052(4)
C12 0.0633(8) 0.0677(9) 0.0458(7) -0.0060(6) 0.0260(6) 0.0142(7)

loop_
_atom_type_symbol
_atom_type_description
_atom_type_scat_dispersion_real
_atom_type_scat_dispersion_imag
_atom_type_scat_source
C C 0.0033 0.0016 'International Tables Vol C Tables 4.2.6.8 and 6.1.1.4'
H H 0.0000 0.0000 'International Tables Vol C Tables 4.2.6.8 and 6.1.1.4'
N N 0.0061 0.0033 'International Tables Vol C Tables 4.2.6.8 and 6.1.1.4'
O O 0.0106 0.0060 'International Tables Vol C Tables 4.2.6.8 and 6.1.1.4'
B B 0.0013 0.0007 'International Tables Vol C Tables 4.2.6.8 and 6.1.1.4'

loop_
_geom_angle_atom_site_label_1
_geom_angle_atom_site_label_2
_geom_angle_atom_site_label_3
_geom_angle
_geom_angle_site_symmetry_1
_geom_angle_site_symmetry_3
_geom_angle_publ_flag
C018 O10 C7 110.43(9) . . ?
C8 N4 N3 107.79(9) . . ?
C8 N4 C9 132.01(9) . . ?
N3 N4 C9 120.18(9) . . ?
C8 N1 N2 106.54(9) . . ?
N2 N3 N4 107.10(10) . . ?
C1 C6 C5 118.57(11) . . ?
C1 C6 C018 105.32(9) . . ?
C5 C6 C018 136.11(11) . . ?
C5 C4 C3 120.75(12) . . ?
N3 N2 N1 110.25(10) . . ?
N4 C9 C10 107.64(9) . . ?
N4 C9 C12 107.70(10) . . ?
C10 C9 C12 110.07(12) . . ?
N4 C9 C11 108.76(10) . . ?
C10 C9 C11 112.69(11) . . ?
C12 C9 C11 109.83(11) . . ?
C2 C1 C6 122.52(11) . . ?
C2 C1 C7 127.54(11) . . ?
C6 C1 C7 109.94(10) . . ?
C4 C5 C6 119.44(12) . . ?
O10 C7 C8 108.70(9) . . ?
O10 C7 C1 106.16(9) . . ?
C8 C7 C1 111.50(9) . . ?
N1 C8 N4 108.31(10) . . ?
N1 C8 C7 123.27(10) . . ?
N4 C8 C7 128.38(10) . . ?
C1 C2 C3 117.67(13) . . ?
C4 C3 C2 121.04(12) . . ?
O11 C018 O10 119.00(11) . . ?
O11 C018 C6 132.87(10) . . ?
O10 C018 C6 108.08(10) . . ?

loop_
_geom_bond_atom_site_label_1
_geom_bond_atom_site_label_2
_geom_bond_distance
_geom_bond_site_symmetry_2
_geom_bond_publ_flag
O10 C018 1.3893(15) . ?
O10 C7 1.4371(15) . ?
O11 C018 1.3419(16) . ?
N4 C8 1.3423(14) . ?
N4 N3 1.3509(14) . ?
N4 C9 1.5053(15) . ?
N1 C8 1.3187(16) . ?
N1 N2 1.3529(15) . ?
N3 N2 1.2913(15) . ?
C6 C1 1.3923(17) . ?
C6 C5 1.3962(16) . ?
C6 C018 1.5587(18) . ?
C4 C5 1.3816(19) . ?
C4 C3 1.384(2) . ?
C9 C10 1.5237(18) . ?
C9 C12 1.5268(18) . ?
C9 C11 1.5270(18) . ?
C1 C2 1.3838(18) . ?
C1 C7 1.5116(17) . ?
C7 C8 1.5098(16) . ?
C2 C3 1.384(2) . ?
